data_4314485
loop_
_publ_author_name
'Dmitry Pogozhev'
'St\'ephane A. Baudron'
'Mir Wais Hosseini'

_publ_contact_author
; Prof Mir Wais Hosseini
  Laboratoire de Chimie de Coordination Organique, 
  UMR CNRS 7140, Universit\'e Louis Pasteur,
  F-67000 Strasbourg, France 
;
_publ_contact_author_email hosseini@unistra.fr
_publ_contact_author_fax '33 3 68 85 13 23'
_publ_contact_author_phone '33 3 68 85 13 25'
_publ_section_title
;
 Assembly of Heteroleptic Copper Complexes with Silver Salts: From
 Discrete Trinuclear Complexes to Infinite Networks
;
_journal_name_full 'Inorganic Chemistry'
_journal_page_first 331
_journal_page_last 338
_journal_paper_doi 10.1021/ic902057d
_journal_volume 49
_journal_year 2010
_chemical_formula_moiety 'C23 H20 Cu N4 O2'
_chemical_formula_sum 'C23 H20 Cu N4 O2'
_chemical_formula_weight 447.97
_chemical_name_systematic
;
 ?
;
_space_group_IT_number 14
_symmetry_cell_setting monoclinic
_symmetry_space_group_name_Hall '-P 2ybc'
_symmetry_space_group_name_H-M 'P 1 21/c 1'
_atom_sites_solution_hydrogens geom
_atom_sites_solution_primary direct
_atom_sites_solution_secondary difmap
_audit_creation_method SHELXL-97
_cell_angle_alpha 90.00
_cell_angle_beta 107.739(2)
_cell_angle_gamma 90.00
_cell_formula_units_Z 4
_cell_length_a 14.0618(6)
_cell_length_b 17.0890(8)
_cell_length_c 8.8153(4)
_cell_measurement_reflns_used 4685
_cell_measurement_temperature 173(2)
_cell_measurement_theta_max 27.10
_cell_measurement_theta_min 2.38
_cell_volume 2017.62(16)
_computing_cell_refinement 'Bruker SAINT'
_computing_data_collection 'Bruker APEX2'
_computing_data_reduction 'Bruker SAINT'
_computing_molecular_graphics 'Bruker SHELXTL'
_computing_publication_material 'Bruker SHELXTL'
_computing_structure_refinement 'SHELXL-97 (Sheldrick, 2008)'
_computing_structure_solution 'SHELXS-97 (Sheldrick, 2008)'
_diffrn_ambient_temperature 173(2)
_diffrn_measured_fraction_theta_full 0.991
_diffrn_measured_fraction_theta_max 0.991
_diffrn_measurement_device_type 'Bruker APEX-II CCD'
_diffrn_measurement_method '\f and \w scans'
_diffrn_radiation_monochromator graphite
_diffrn_radiation_source 'fine-focus sealed tube'
_diffrn_radiation_type MoK\a
_diffrn_radiation_wavelength 0.71073
_diffrn_reflns_av_R_equivalents 0.0309
_diffrn_reflns_av_sigmaI/netI 0.0402
_diffrn_reflns_limit_h_max 17
_diffrn_reflns_limit_h_min -18
_diffrn_reflns_limit_k_max 22
_diffrn_reflns_limit_k_min -17
_diffrn_reflns_limit_l_max 8
_diffrn_reflns_limit_l_min -11
_diffrn_reflns_number 13780
_diffrn_reflns_theta_full 27.52
_diffrn_reflns_theta_max 27.52
_diffrn_reflns_theta_min 1.52
_exptl_absorpt_coefficient_mu 1.110
_exptl_absorpt_correction_T_max 0.9675
_exptl_absorpt_correction_T_min 0.8085
_exptl_absorpt_correction_type multi-scan
_exptl_absorpt_process_details sadabs
_exptl_crystal_colour orange
_exptl_crystal_density_diffrn 1.475
_exptl_crystal_density_meas ?
_exptl_crystal_density_method 'not measured'
_exptl_crystal_description plate
_exptl_crystal_F_000 924
_exptl_crystal_size_max 0.20
_exptl_crystal_size_mid 0.18
_exptl_crystal_size_min 0.03
_refine_diff_density_max 0.447
_refine_diff_density_min -0.415
_refine_diff_density_rms 0.101
_refine_ls_extinction_method none
_refine_ls_goodness_of_fit_ref 1.100
_refine_ls_hydrogen_treatment constr
_refine_ls_matrix_type full
_refine_ls_number_parameters 273
_refine_ls_number_reflns 4593
_refine_ls_number_restraints 0
_refine_ls_restrained_S_all 1.100
_refine_ls_R_factor_all 0.0528
_refine_ls_R_factor_gt 0.0403
_refine_ls_shift/su_max 0.000
_refine_ls_shift/su_mean 0.000
_refine_ls_structure_factor_coef Fsqd
_refine_ls_weighting_details 'calc w=1/[\s^2^(Fo^2^)+(0.0483P)^2^+1.6460P] where P=(Fo^2^+2Fc^2^)/3'
_refine_ls_weighting_scheme calc
_refine_ls_wR_factor_gt 0.0975
_refine_ls_wR_factor_ref 0.1163
_reflns_number_gt 3790
_reflns_number_total 4593
_reflns_threshold_expression >2sigma(I)
_cod_data_source_file ic902057d_si_001_04.cif
_cod_data_source_block compound8
_cod_depositor_comments
;
The following automatic conversions were performed:

'_symmetry_cell_setting' value 'Monoclinic' changed to 'monoclinic'
according to the built-in table from CIF Core dictionary named
'cif_core.dic' version 2.4.1 from 2010-06-29.

Automatic conversion script
Id: cif_fix_values 1646 2011-03-28 12:23:43Z adriana 

The following automatic conversions were performed:

'_exptl_crystal_density_meas' value 'not measured' was changed to '?'
- the value is perceived as not measured.

Automatic conversion script
Id: cif_fix_values 3008 2015-01-20 13:52:24Z robertas 
;
_cod_original_sg_symbol_Hall '-P 2ybc '
_cod_original_sg_symbol_H-M 'P 1 21/c 1 '
_cod_database_code 4314485

loop_
_symmetry_equiv_pos_as_xyz
'x, y, z'
'-x, y+1/2, -z+1/2'
'-x, -y, -z'
'x, -y-1/2, z-1/2'

loop_
_atom_site_label
_atom_site_type_symbol
_atom_site_fract_x
_atom_site_fract_y
_atom_site_fract_z
_atom_site_U_iso_or_equiv
_atom_site_adp_type
_atom_site_occupancy
_atom_site_symmetry_multiplicity
_atom_site_calc_flag
_atom_site_refinement_flags
_atom_site_disorder_assembly
_atom_site_disorder_group
C1 C 0.10690(19) 0.51893(18) 0.9409(3) 0.0286(6) Uani 1 1 d . . .
H1 H 0.0514 0.5514 0.9209 0.034 Uiso 1 1 calc R . .
C2 C 0.1454(2) 0.47463(19) 1.0808(3) 0.0316(6) Uani 1 1 d . . .
H2 H 0.1203 0.4723 1.1669 0.038 Uiso 1 1 calc R . .
C3 C 0.22690(19) 0.43569(16) 1.0652(3) 0.0260(6) Uani 1 1 d . . .
H3 H 0.2677 0.4015 1.1389 0.031 Uiso 1 1 calc R . .
C4 C 0.23758(19) 0.45707(15) 0.9157(3) 0.0228(5) Uani 1 1 d . . .
C5 C 0.31255(18) 0.43348(15) 0.8509(3) 0.0215(5) Uani 1 1 d . . .
C6 C 0.31878(18) 0.45631(15) 0.7024(3) 0.0221(5) Uani 1 1 d . . .
C7 C 0.39537(19) 0.43729(16) 0.6341(3) 0.0257(6) Uani 1 1 d . . .
H7 H 0.4502 0.4052 0.6784 0.031 Uiso 1 1 calc R . .
C8 C 0.37293(19) 0.47535(18) 0.4906(3) 0.0285(6) Uani 1 1 d . . .
H8 H 0.4094 0.4738 0.4186 0.034 Uiso 1 1 calc R . .
C9 C 0.28434(19) 0.51697(17) 0.4734(3) 0.0264(6) Uani 1 1 d . . .
H9 H 0.2531 0.5483 0.3862 0.032 Uiso 1 1 calc R . .
C10 C 0.39398(18) 0.38395(16) 0.9545(3) 0.0237(5) Uani 1 1 d . . .
C11 C 0.45815(19) 0.41568(16) 1.0940(3) 0.0262(5) Uani 1 1 d . . .
H11 H 0.4506 0.4677 1.1188 0.031 Uiso 1 1 calc R . .
C12 C 0.53245(19) 0.37147(17) 1.1956(3) 0.0274(6) Uani 1 1 d . . .
H12 H 0.5752 0.3938 1.2873 0.033 Uiso 1 1 calc R . .
C13 C 0.54326(18) 0.29326(16) 1.1603(3) 0.0230(5) Uani 1 1 d . . .
C14 C 0.4809(2) 0.26051(16) 1.0217(3) 0.0269(6) Uani 1 1 d . . .
H14 H 0.4885 0.2084 0.9975 0.032 Uiso 1 1 calc R . .
C15 C 0.4068(2) 0.30619(17) 0.9191(3) 0.0280(6) Uani 1 1 d . . .
H15 H 0.3654 0.2843 0.8257 0.034 Uiso 1 1 calc R . .
C16 C 0.6939(2) 0.27022(19) 1.3941(3) 0.0350(7) Uani 1 1 d . . .
H16 H 0.7100 0.3215 1.4271 0.042 Uiso 1 1 calc R . .
C17 C 0.7425(2) 0.20457(19) 1.4647(4) 0.0383(7) Uani 1 1 d . . .
H17 H 0.7984 0.2017 1.5542 0.046 Uiso 1 1 calc R . .
C18 C 0.6904(2) 0.14300(19) 1.3742(4) 0.0366(7) Uani 1 1 d . . .
H18 H 0.7066 0.0906 1.3959 0.044 Uiso 1 1 calc R . .
C19 C -0.1455(2) 0.66364(19) 0.6000(4) 0.0362(7) Uani 1 1 d . . .
H19A H -0.1931 0.6220 0.5868 0.054 Uiso 1 1 calc R . .
H19B H -0.1766 0.7076 0.5361 0.054 Uiso 1 1 calc R . .
H19C H -0.1224 0.6789 0.7099 0.054 Uiso 1 1 calc R . .
C20 C -0.05860(19) 0.63618(16) 0.5483(3) 0.0280(6) Uani 1 1 d . . .
C21 C -0.0529(2) 0.65696(18) 0.4000(3) 0.0335(6) Uani 1 1 d . . .
H21 H -0.1062 0.6844 0.3325 0.040 Uiso 1 1 calc R . .
C22 C 0.0278(2) 0.63950(17) 0.3450(3) 0.0310(6) Uani 1 1 d . . .
C23 C 0.0300(3) 0.6698(2) 0.1873(3) 0.0441(8) Uani 1 1 d . . .
H23A H 0.0482 0.7241 0.1970 0.066 Uiso 1 1 calc R . .
H23B H -0.0348 0.6639 0.1108 0.066 Uiso 1 1 calc R . .
H23C H 0.0781 0.6408 0.1528 0.066 Uiso 1 1 calc R . .
N1 N 0.16048(15) 0.50836(13) 0.8405(2) 0.0240(5) Uani 1 1 d . . .
N2 N 0.25033(15) 0.50600(13) 0.5984(2) 0.0231(5) Uani 1 1 d . . .
N3 N 0.61778(15) 0.24681(13) 1.2667(2) 0.0251(5) Uani 1 1 d . . .
N4 N 0.61482(17) 0.16777(14) 1.2528(3) 0.0324(5) Uani 1 1 d . . .
O1 O 0.00626(14) 0.59480(14) 0.6493(2) 0.0380(5) Uani 1 1 d . . .
O2 O 0.10338(14) 0.60000(13) 0.4217(2) 0.0360(5) Uani 1 1 d . . .
Cu1 Cu 0.12883(2) 0.55138(2) 0.62689(3) 0.02480(12) Uani 1 1 d . . .

loop_
_atom_site_aniso_label
_atom_site_aniso_U_11
_atom_site_aniso_U_22
_atom_site_aniso_U_33
_atom_site_aniso_U_23
_atom_site_aniso_U_13
_atom_site_aniso_U_12
C1 0.0209(12) 0.0365(17) 0.0297(13) -0.0027(12) 0.0098(10) 0.0008(12)
C2 0.0260(13) 0.0442(18) 0.0264(12) 0.0027(12) 0.0108(10) -0.0030(13)
C3 0.0249(13) 0.0274(15) 0.0248(12) 0.0029(11) 0.0061(10) -0.0034(11)
C4 0.0233(12) 0.0215(14) 0.0226(11) -0.0010(10) 0.0055(9) -0.0021(10)
C5 0.0203(12) 0.0196(13) 0.0227(11) -0.0021(10) 0.0038(9) -0.0020(10)
C6 0.0183(11) 0.0238(14) 0.0229(12) -0.0025(10) 0.0044(9) 0.0007(10)
C7 0.0232(12) 0.0282(15) 0.0252(12) -0.0047(11) 0.0065(10) 0.0021(11)
C8 0.0242(13) 0.0377(17) 0.0253(12) -0.0034(12) 0.0100(10) 0.0003(12)
C9 0.0256(13) 0.0300(15) 0.0228(12) 0.0002(11) 0.0059(10) -0.0014(11)
C10 0.0224(12) 0.0253(14) 0.0239(12) 0.0020(10) 0.0074(9) 0.0013(11)
C11 0.0267(13) 0.0198(14) 0.0294(13) -0.0009(11) 0.0045(10) 0.0023(11)
C12 0.0262(13) 0.0259(15) 0.0263(12) -0.0026(11) 0.0025(10) -0.0028(11)
C13 0.0204(12) 0.0241(14) 0.0251(12) 0.0046(10) 0.0078(9) 0.0014(10)
C14 0.0323(14) 0.0201(14) 0.0276(13) -0.0003(11) 0.0082(11) 0.0009(11)
C15 0.0322(14) 0.0270(15) 0.0224(11) -0.0012(11) 0.0048(10) -0.0006(12)
C16 0.0297(14) 0.0314(17) 0.0377(15) -0.0003(13) 0.0010(12) 0.0031(13)
C17 0.0300(15) 0.0407(19) 0.0373(15) 0.0041(13) 0.0002(12) 0.0077(13)
C18 0.0334(15) 0.0290(17) 0.0433(16) 0.0087(13) 0.0054(12) 0.0098(13)
C19 0.0310(15) 0.0327(17) 0.0470(16) 0.0033(14) 0.0151(13) 0.0049(13)
C20 0.0233(13) 0.0221(14) 0.0372(14) -0.0017(11) 0.0072(11) 0.0015(11)
C21 0.0282(14) 0.0364(18) 0.0321(14) 0.0022(12) 0.0035(11) 0.0094(13)
C22 0.0357(15) 0.0258(15) 0.0281(13) -0.0008(11) 0.0046(11) 0.0059(12)
C23 0.0513(19) 0.050(2) 0.0305(14) 0.0076(14) 0.0120(13) 0.0205(16)
N1 0.0207(10) 0.0258(12) 0.0260(10) -0.0009(9) 0.0077(8) 0.0006(9)
N2 0.0219(10) 0.0265(12) 0.0205(9) 0.0002(9) 0.0059(8) 0.0006(9)
N3 0.0228(10) 0.0225(12) 0.0285(11) 0.0032(9) 0.0057(8) 0.0025(9)
N4 0.0313(12) 0.0213(13) 0.0414(13) 0.0017(10) 0.0064(10) 0.0034(10)
O1 0.0322(10) 0.0456(14) 0.0393(11) 0.0134(10) 0.0154(9) 0.0132(10)
O2 0.0348(10) 0.0428(13) 0.0316(10) 0.0120(9) 0.0119(8) 0.0165(10)
Cu1 0.02180(18) 0.0280(2) 0.02470(18) 0.00306(13) 0.00722(12) 0.00434(13)

loop_
_atom_type_symbol
_atom_type_description
_atom_type_scat_dispersion_real
_atom_type_scat_dispersion_imag
_atom_type_scat_source
C C 0.0033 0.0016 'International Tables Vol C Tables 4.2.6.8 and 6.1.1.4'
H H 0.0000 0.0000 'International Tables Vol C Tables 4.2.6.8 and 6.1.1.4'
N N 0.0061 0.0033 'International Tables Vol C Tables 4.2.6.8 and 6.1.1.4'
O O 0.0106 0.0060 'International Tables Vol C Tables 4.2.6.8 and 6.1.1.4'
Cu Cu 0.3201 1.2651 'International Tables Vol C Tables 4.2.6.8 and 6.1.1.4'

loop_
_geom_angle_atom_site_label_1
_geom_angle_atom_site_label_2
_geom_angle_atom_site_label_3
_geom_angle
_geom_angle_site_symmetry_1
_geom_angle_site_symmetry_3
_geom_angle_publ_flag
N1 C1 C2 111.3(2) . . ?
N1 C1 H1 124.3 . . ?
C2 C1 H1 124.3 . . ?
C3 C2 C1 106.5(2) . . ?
C3 C2 H2 126.7 . . ?
C1 C2 H2 126.7 . . ?
C2 C3 C4 107.3(2) . . ?
C2 C3 H3 126.4 . . ?
C4 C3 H3 126.4 . . ?
N1 C4 C5 124.0(2) . . ?
N1 C4 C3 108.4(2) . . ?
C5 C4 C3 127.6(2) . . ?
C6 C5 C4 124.9(2) . . ?
C6 C5 C10 118.5(2) . . ?
C4 C5 C10 116.5(2) . . ?
C5 C6 N2 124.0(2) . . ?
C5 C6 C7 127.3(2) . . ?
N2 C6 C7 108.7(2) . . ?
C8 C7 C6 106.9(2) . . ?
C8 C7 H7 126.5 . . ?
C6 C7 H7 126.5 . . ?
C7 C8 C9 106.7(2) . . ?
C7 C8 H8 126.6 . . ?
C9 C8 H8 126.6 . . ?
N2 C9 C8 111.6(2) . . ?
N2 C9 H9 124.2 . . ?
C8 C9 H9 124.2 . . ?
C15 C10 C11 118.5(2) . . ?
C15 C10 C5 122.2(2) . . ?
C11 C10 C5 119.3(2) . . ?
C12 C11 C10 121.3(3) . . ?
C12 C11 H11 119.4 . . ?
C10 C11 H11 119.4 . . ?
C11 C12 C13 119.7(2) . . ?
C11 C12 H12 120.2 . . ?
C13 C12 H12 120.2 . . ?
C14 C13 C12 120.1(2) . . ?
C14 C13 N3 119.9(2) . . ?
C12 C13 N3 120.0(2) . . ?
C13 C14 C15 119.6(3) . . ?
C13 C14 H14 120.2 . . ?
C15 C14 H14 120.2 . . ?
C10 C15 C14 120.9(2) . . ?
C10 C15 H15 119.6 . . ?
C14 C15 H15 119.6 . . ?
N3 C16 C17 107.2(3) . . ?
N3 C16 H16 126.4 . . ?
C17 C16 H16 126.4 . . ?
C16 C17 C18 105.0(3) . . ?
C16 C17 H17 127.5 . . ?
C18 C17 H17 127.5 . . ?
N4 C18 C17 112.0(3) . . ?
N4 C18 H18 124.0 . . ?
C17 C18 H18 124.0 . . ?
C20 C19 H19A 109.5 . . ?
C20 C19 H19B 109.5 . . ?
H19A C19 H19B 109.5 . . ?
C20 C19 H19C 109.5 . . ?
H19A C19 H19C 109.5 . . ?
H19B C19 H19C 109.5 . . ?
O1 C20 C21 124.6(2) . . ?
O1 C20 C19 115.8(2) . . ?
C21 C20 C19 119.6(2) . . ?
C20 C21 C22 124.2(3) . . ?
C20 C21 H21 117.9 . . ?
C22 C21 H21 117.9 . . ?
O2 C22 C21 124.6(3) . . ?
O2 C22 C23 115.4(3) . . ?
C21 C22 C23 120.0(3) . . ?
C22 C23 H23A 109.5 . . ?
C22 C23 H23B 109.5 . . ?
H23A C23 H23B 109.5 . . ?
C22 C23 H23C 109.5 . . ?
H23A C23 H23C 109.5 . . ?
H23B C23 H23C 109.5 . . ?
C1 N1 C4 106.4(2) . . ?
C1 N1 Cu1 125.55(18) . . ?
C4 N1 Cu1 127.88(16) . . ?
C9 N2 C6 106.1(2) . . ?
C9 N2 Cu1 126.35(18) . . ?
C6 N2 Cu1 127.52(16) . . ?
C16 N3 N4 111.3(2) . . ?
C16 N3 C13 128.4(2) . . ?
N4 N3 C13 120.1(2) . . ?
C18 N4 N3 104.5(2) . . ?
C20 O1 Cu1 127.48(18) . . ?
C22 O2 Cu1 128.15(18) . . ?
O2 Cu1 O1 90.80(8) . . ?
O2 Cu1 N1 176.03(10) . . ?
O1 Cu1 N1 89.67(8) . . ?
O2 Cu1 N2 88.28(8) . . ?
O1 Cu1 N2 178.30(9) . . ?
N1 Cu1 N2 91.34(9) . . ?

loop_
_geom_bond_atom_site_label_1
_geom_bond_atom_site_label_2
_geom_bond_distance
_geom_bond_site_symmetry_2
_geom_bond_publ_flag
C1 N1 1.338(3) . ?
C1 C2 1.407(4) . ?
C1 H1 0.9300 . ?
C2 C3 1.368(4) . ?
C2 H2 0.9300 . ?
C3 C4 1.419(3) . ?
C3 H3 0.9300 . ?
C4 N1 1.395(3) . ?
C4 C5 1.402(3) . ?
C5 C6 1.394(3) . ?
C5 C10 1.491(4) . ?
C6 N2 1.397(3) . ?
C6 C7 1.422(3) . ?
C7 C8 1.371(4) . ?
C7 H7 0.9300 . ?
C8 C9 1.402(4) . ?
C8 H8 0.9300 . ?
C9 N2 1.341(3) . ?
C9 H9 0.9300 . ?
C10 C15 1.389(4) . ?
C10 C11 1.394(4) . ?
C11 C12 1.376(4) . ?
C11 H11 0.9300 . ?
C12 C13 1.391(4) . ?
C12 H12 0.9300 . ?
C13 C14 1.386(4) . ?
C13 N3 1.417(3) . ?
C14 C15 1.393(4) . ?
C14 H14 0.9300 . ?
C15 H15 0.9300 . ?
C16 N3 1.354(3) . ?
C16 C17 1.362(4) . ?
C16 H16 0.9300 . ?
C17 C18 1.387(4) . ?
C17 H17 0.9300 . ?
C18 N4 1.327(4) . ?
C18 H18 0.9300 . ?
C19 C20 1.504(4) . ?
C19 H19A 0.9600 . ?
C19 H19B 0.9600 . ?
C19 H19C 0.9600 . ?
C20 O1 1.277(3) . ?
C20 C21 1.380(4) . ?
C21 C22 1.395(4) . ?
C21 H21 0.9300 . ?
C22 O2 1.267(3) . ?
C22 C23 1.493(4) . ?
C23 H23A 0.9600 . ?
C23 H23B 0.9600 . ?
C23 H23C 0.9600 . ?
N1 Cu1 1.942(2) . ?
N2 Cu1 1.961(2) . ?
N3 N4 1.356(3) . ?
O1 Cu1 1.9411(19) . ?
O2 Cu1 1.9225(19) . ?
